data_1520757
loop_
_publ_author_name
'Li, Mingliang'
'Yang, Yudong'
'Zhou, Danni'
'Wan, Danyang'
'You, Jingsong'

_publ_section_title
;
 Nickel-Catalyzed Addition-Type Alkenylation of Unactivated, Aliphatic C-H
 Bonds with Alkynes: A Concise Route to Polysubstituted \g-Butyrolactones.
;
_journal_issue 10
_journal_name_full 'Organic letters'
_journal_page_first 2546
_journal_page_last 2549
_journal_paper_doi 10.1021/acs.orglett.5b01128
_journal_volume 17
_journal_year 2015
_chemical_formula_moiety 'C24 H20 O3'
_chemical_formula_sum 'C24 H20 O3'
_chemical_formula_weight 356.40
_space_group_crystal_system monoclinic
_space_group_IT_number 14
_space_group_name_Hall '-P 2ybc'
_space_group_name_H-M_alt 'P 1 21/c 1'
_symmetry_space_group_name_Hall '-P 2ybc'
_symmetry_space_group_name_H-M 'P 1 21/c 1'
_atom_sites_solution_hydrogens geom
_atom_sites_solution_primary iterative
_audit_creation_date 2014-05-29
_audit_creation_method
;
Olex2 1.2
(compiled 2014.03.20 svn.r2914 for OlexSys, GUI svn.r4816)
;
_cell_angle_alpha 90
_cell_angle_beta 110.419(6)
_cell_angle_gamma 90
_cell_formula_units_Z 4
_cell_length_a 17.7328(9)
_cell_length_b 8.7774(4)
_cell_length_c 13.0228(7)
_cell_measurement_reflns_used 6764
_cell_measurement_temperature 293(2)
_cell_measurement_theta_max 72.4740
_cell_measurement_theta_min 5.6440
_cell_volume 1899.61(18)
_computing_cell_refinement
;
CrysAlisPro, Agilent Technologies,
Version 1.171.37.33 (release 27-03-2014 CrysAlis171 .NET)
(compiled Mar 27 2014,17:12:48)
;
_computing_data_collection
;
CrysAlisPro, Agilent Technologies,
Version 1.171.37.33 (release 27-03-2014 CrysAlis171 .NET)
(compiled Mar 27 2014,17:12:48)
;
_computing_data_reduction
;
CrysAlisPro, Agilent Technologies,
Version 1.171.37.33 (release 27-03-2014 CrysAlis171 .NET)
(compiled Mar 27 2014,17:12:48)
;
_computing_molecular_graphics 'Olex2 (Dolomanov et al., 2009)'
_computing_publication_material 'Olex2 (Dolomanov et al., 2009)'
_computing_structure_refinement 'ShelXL (Sheldrick, 2008)'
_computing_structure_solution
;
Superflip (Palatinus & Chapuis, 2007;Palatinus & van der Lee, 2008;
Palatinus et al., 2012)
;
_diffrn_ambient_temperature 293(2)
_diffrn_detector 'CCD plate'
_diffrn_detector_area_resol_mean 15.9595
_diffrn_detector_type EosS2
_diffrn_measured_fraction_theta_full 0.987
_diffrn_measured_fraction_theta_max 0.999
_diffrn_measurement_device 'four-circle diffractometer'
_diffrn_measurement_device_type 'New Gemini, Dual, Cu at zero, EosS2'
_diffrn_measurement_method '\w scans'
_diffrn_orient_matrix_UB_11 0.0882584000
_diffrn_orient_matrix_UB_12 -0.0458830000
_diffrn_orient_matrix_UB_13 0.0229291000
_diffrn_orient_matrix_UB_21 -0.0282808000
_diffrn_orient_matrix_UB_22 -0.1346504000
_diffrn_orient_matrix_UB_23 -0.0802365000
_diffrn_orient_matrix_UB_31 0.0022146000
_diffrn_orient_matrix_UB_32 0.1027947000
_diffrn_orient_matrix_UB_33 -0.0947162000
_diffrn_radiation_monochromator graphite
_diffrn_radiation_probe x-ray
_diffrn_radiation_type MoK\a
_diffrn_radiation_wavelength 0.710
_diffrn_reflns_av_R_equivalents 0.0403
_diffrn_reflns_av_unetI/netI 0.0250
_diffrn_reflns_laue_measured_fraction_full 0.987
_diffrn_reflns_laue_measured_fraction_max 0.999
_diffrn_reflns_limit_h_max 21
_diffrn_reflns_limit_h_min -21
_diffrn_reflns_limit_k_max 10
_diffrn_reflns_limit_k_min -10
_diffrn_reflns_limit_l_max 15
_diffrn_reflns_limit_l_min -15
_diffrn_reflns_number 17279
_diffrn_reflns_point_group_measured_fraction_full 0.987
_diffrn_reflns_point_group_measured_fraction_max 0.999
_diffrn_reflns_theta_full 25.214
_diffrn_reflns_theta_max 25.093
_diffrn_reflns_theta_min 2.622
_diffrn_source 'Enhance (Cu) X-ray Source'
_exptl_absorpt_coefficient_mu 0.081
_exptl_absorpt_correction_T_max 1.00000
_exptl_absorpt_correction_T_min 0.38234
_exptl_absorpt_correction_type multi-scan
_exptl_absorpt_process_details
;
CrysAlisPro, Agilent Technologies,
Version 1.171.37.33 (release 27-03-2014 CrysAlis171 .NET)
(compiled Mar 27 2014,17:12:48)
Empirical absorption correction using spherical harmonics,
 implemented in SCALE3 ABSPACK scaling algorithm.
;
_exptl_crystal_colour colourless
_exptl_crystal_colour_primary colourless
_exptl_crystal_density_diffrn 1.246
_exptl_crystal_description needle
_exptl_crystal_F_000 752
_exptl_crystal_size_max 0.1
_exptl_crystal_size_mid 0.01
_exptl_crystal_size_min 0.01
_refine_diff_density_max 0.186
_refine_diff_density_min -0.307
_refine_diff_density_rms 0.066
_refine_ls_extinction_method none
_refine_ls_goodness_of_fit_ref 1.018
_refine_ls_hydrogen_treatment constr
_refine_ls_matrix_type full
_refine_ls_number_parameters 245
_refine_ls_number_reflns 3387
_refine_ls_number_restraints 0
_refine_ls_restrained_S_all 1.018
_refine_ls_R_factor_all 0.0622
_refine_ls_R_factor_gt 0.0571
_refine_ls_shift/su_max 0.000
_refine_ls_shift/su_mean 0.000
_refine_ls_structure_factor_coef Fsqd
_refine_ls_weighting_details 'w=1/[\s^2^(Fo^2^)+(0.1160P)^2^+0.1710P] where P=(Fo^2^+2Fc^2^)/3'
_refine_ls_weighting_scheme calc
_refine_ls_wR_factor_gt 0.1554
_refine_ls_wR_factor_ref 0.1641
_reflns_Friedel_coverage 0.000
_reflns_number_gt 2960
_reflns_number_total 3387
_reflns_threshold_expression 'I > 2\s(I)'
_cod_data_source_file ol5b01128_si_002.cif
_cod_data_source_block limimgliang
_cod_original_cell_volume 1899.61(17)
_cod_database_code 1520757
_shelxl_version_number 2014-1
_shelx_space_group_comment
;
The symmetry employed for this shelxl refinement is uniquely defined
by the following loop, which should always be used as a source of
symmetry information in preference to the above space-group names.
They are only intended as comments.
;
_reflns_odcompleteness_completeness 99.81
_reflns_odcompleteness_iscentric 1
_reflns_odcompleteness_theta 66.97
_olex2_refinement_description
;
1. Fixed Uiso
 At 1.2 times of:
  All C(H) groups, All C(H,H) groups
 At 1.5 times of:
  All C(H,H,H) groups
2.a Secondary CH2 refined with riding coordinates:
 C22(H22A,H22B)
2.b Aromatic/amide H refined with riding coordinates:
 C23(H23), C9(H9), C20(H20), C19(H19), C21(H21), C11(H11), C10(H10), C5(H5),
 C6(H6), C1(H1), C7(H7), C8(H8), C2(H2), C3(H3), C16(H16)
2.c Idealised Me refined as rotating group:
 C18(H18A,H18B,H18C)
;

loop_
_space_group_symop_operation_xyz
'x, y, z'
'-x, y+1/2, -z+1/2'
'-x, -y, -z'
'x, -y-1/2, z-1/2'

loop_
_atom_site_label
_atom_site_type_symbol
_atom_site_fract_x
_atom_site_fract_y
_atom_site_fract_z
_atom_site_U_iso_or_equiv
_atom_site_adp_type
_atom_site_occupancy
_atom_site_site_symmetry_order
_atom_site_calc_flag
_atom_site_refinement_flags_posn
O1 O 0.22423(8) 0.54211(15) 0.12982(9) 0.0670(4) Uani 1 1 d .
O6 O 0.29242(6) 0.21286(12) 0.28780(8) 0.0476(3) Uani 1 1 d .
O9 O 0.21978(8) 0.04726(17) 0.34261(11) 0.0750(4) Uani 1 1 d .
C23 C 0.50267(11) 0.2206(3) 0.21827(19) 0.0782(6) Uani 1 1 d .
H23 H 0.5468 0.1660 0.2633 0.094 Uiso 1 1 calc R
C18 C 0.13831(12) -0.0147(2) 0.10871(17) 0.0683(5) Uani 1 1 d .
H18A H 0.1078 -0.0600 0.1489 0.102 Uiso 1 1 calc GR
H18B H 0.1841 -0.0774 0.1153 0.102 Uiso 1 1 calc GR
H18C H 0.1051 -0.0061 0.0329 0.102 Uiso 1 1 calc GR
C9 C -0.03436(14) 0.4263(3) 0.1479(2) 0.0887(7) Uani 1 1 d .
H9 H -0.0784 0.4853 0.1457 0.106 Uiso 1 1 calc R
C20 C 0.43192(10) 0.2223(2) 0.24114(15) 0.0622(4) Uani 1 1 d .
H20 H 0.4286 0.1692 0.3012 0.075 Uiso 1 1 calc R
C19 C 0.44251(13) 0.3776(3) 0.06260(18) 0.0754(5) Uani 1 1 d .
H19 H 0.4458 0.4290 0.0018 0.090 Uiso 1 1 calc R
C21 C 0.50821(12) 0.2987(3) 0.1299(2) 0.0794(6) Uani 1 1 d .
H21 H 0.5560 0.2982 0.1155 0.095 Uiso 1 1 calc R
C11 C 0.03087(11) 0.2617(2) 0.06020(16) 0.0681(5) Uani 1 1 d .
H11 H 0.0305 0.2120 -0.0030 0.082 Uiso 1 1 calc R
C10 C -0.03394(12) 0.3512(3) 0.0568(2) 0.0845(6) Uani 1 1 d .
H10 H -0.0776 0.3601 -0.0081 0.101 Uiso 1 1 calc R
C17 C 0.36614(9) 0.30341(17) 0.17410(12) 0.0475(4) Uani 1 1 d .
C5 C 0.35516(10) 0.48901(19) 0.40780(14) 0.0578(4) Uani 1 1 d .
H5 H 0.3880 0.4125 0.3972 0.069 Uiso 1 1 calc R
C6 C 0.37417(13) 0.5583(2) 0.50927(15) 0.0706(5) Uani 1 1 d .
H6 H 0.4206 0.5300 0.5663 0.085 Uiso 1 1 calc R
C1 C 0.37165(10) 0.3812(2) 0.08459(14) 0.0596(4) Uani 1 1 d .
H1 H 0.3277 0.4358 0.0392 0.072 Uiso 1 1 calc R
C7 C 0.09545(12) 0.3227(3) 0.24746(16) 0.0705(5) Uani 1 1 d .
H7 H 0.1387 0.3138 0.3129 0.085 Uiso 1 1 calc R
C8 C 0.03085(15) 0.4142(3) 0.2431(2) 0.0896(7) Uani 1 1 d .
H8 H 0.0316 0.4678 0.3050 0.108 Uiso 1 1 calc R
C14 C 0.28579(8) 0.30252(16) 0.19182(11) 0.0447(3) Uani 1 1 d .
C4 C 0.28669(10) 0.53431(17) 0.32161(13) 0.0507(4) Uani 1 1 d .
C12 C 0.09649(9) 0.24447(18) 0.15595(13) 0.0514(4) Uani 1 1 d .
C13 C 0.26218(9) 0.46817(17) 0.20912(12) 0.0479(4) Uani 1 1 d .
C22 C 0.21923(9) 0.22238(19) 0.09795(12) 0.0507(4) Uani 1 1 d .
H22A H 0.1881 0.2956 0.0440 0.061 Uiso 1 1 calc R
H22B H 0.2420 0.1479 0.0621 0.061 Uiso 1 1 calc R
C2 C 0.25686(15) 0.7139(2) 0.44195(18) 0.0768(6) Uani 1 1 d .
H2 H 0.2234 0.7884 0.4537 0.092 Uiso 1 1 calc R
C3 C 0.32456(15) 0.6687(2) 0.52602(16) 0.0765(6) Uani 1 1 d .
H3 H 0.3371 0.7130 0.5949 0.092 Uiso 1 1 calc R
C15 C 0.16691(9) 0.14469(18) 0.15519(12) 0.0507(4) Uani 1 1 d .
C16 C 0.23854(13) 0.6480(2) 0.33959(15) 0.0661(5) Uani 1 1 d .
H16 H 0.1933 0.6805 0.2821 0.079 Uiso 1 1 calc R
C1A C 0.22639(9) 0.12574(17) 0.27112(13) 0.0520(4) Uani 1 1 d .

loop_
_atom_site_aniso_label
_atom_site_aniso_U_11
_atom_site_aniso_U_22
_atom_site_aniso_U_33
_atom_site_aniso_U_23
_atom_site_aniso_U_13
_atom_site_aniso_U_12
O1 0.0817(8) 0.0664(7) 0.0509(7) 0.0169(5) 0.0207(6) 0.0201(6)
O6 0.0475(5) 0.0493(6) 0.0433(5) 0.0062(4) 0.0124(4) -0.0036(4)
O9 0.0716(8) 0.0789(8) 0.0703(8) 0.0255(7) 0.0193(6) -0.0156(6)
C23 0.0486(9) 0.0916(14) 0.0900(14) -0.0112(11) 0.0186(9) 0.0083(9)
C18 0.0641(10) 0.0609(10) 0.0797(12) -0.0141(9) 0.0249(9) -0.0100(8)
C9 0.0662(12) 0.0909(15) 0.1194(19) 0.0088(13) 0.0454(12) 0.0175(11)
C20 0.0521(9) 0.0704(10) 0.0610(10) 0.0012(8) 0.0159(7) 0.0055(7)
C19 0.0709(11) 0.0904(14) 0.0775(12) -0.0069(10) 0.0421(10) -0.0194(10)
C21 0.0541(10) 0.0950(15) 0.1003(15) -0.0225(12) 0.0408(10) -0.0123(9)
C11 0.0537(9) 0.0773(12) 0.0663(10) -0.0090(8) 0.0121(8) -0.0002(8)
C10 0.0528(10) 0.0924(15) 0.0975(15) 0.0048(12) 0.0126(10) 0.0096(9)
C17 0.0440(7) 0.0504(8) 0.0474(7) -0.0045(6) 0.0150(6) -0.0043(6)
C5 0.0598(9) 0.0534(8) 0.0571(9) -0.0005(7) 0.0164(7) -0.0032(7)
C6 0.0787(12) 0.0666(10) 0.0571(10) -0.0032(8) 0.0118(8) -0.0116(9)
C1 0.0554(9) 0.0675(10) 0.0586(9) 0.0027(7) 0.0233(7) -0.0061(7)
C7 0.0673(11) 0.0882(13) 0.0605(10) -0.0064(9) 0.0280(8) 0.0041(9)
C8 0.0900(15) 0.1021(17) 0.0933(16) -0.0108(13) 0.0528(13) 0.0147(12)
C14 0.0446(7) 0.0503(7) 0.0387(7) 0.0030(5) 0.0140(5) -0.0006(5)
C4 0.0594(8) 0.0442(7) 0.0503(8) 0.0050(6) 0.0213(7) -0.0021(6)
C12 0.0454(8) 0.0543(8) 0.0563(8) -0.0004(6) 0.0200(6) -0.0074(6)
C13 0.0485(7) 0.0513(8) 0.0468(8) 0.0091(6) 0.0203(6) 0.0028(6)
C22 0.0431(7) 0.0651(9) 0.0427(7) -0.0020(6) 0.0134(6) -0.0038(6)
C2 0.1071(16) 0.0541(10) 0.0785(12) -0.0065(8) 0.0442(11) 0.0080(9)
C3 0.1089(16) 0.0606(10) 0.0613(11) -0.0121(8) 0.0314(10) -0.0133(10)
C15 0.0453(7) 0.0546(8) 0.0518(8) -0.0045(6) 0.0166(6) -0.0060(6)
C16 0.0815(12) 0.0533(9) 0.0641(10) 0.0073(7) 0.0262(9) 0.0126(8)
C1A 0.0529(8) 0.0485(8) 0.0554(8) 0.0060(6) 0.0197(7) -0.0025(6)

loop_
_atom_type_symbol
_atom_type_description
_atom_type_scat_dispersion_real
_atom_type_scat_dispersion_imag
_atom_type_scat_source
C C 0.0033 0.0016 'International Tables Vol C Tables 4.2.6.8 and 6.1.1.4'
H H 0.0000 0.0000 'International Tables Vol C Tables 4.2.6.8 and 6.1.1.4'
O O 0.0106 0.0060 'International Tables Vol C Tables 4.2.6.8 and 6.1.1.4'

loop_
_geom_angle_atom_site_label_1
_geom_angle_atom_site_label_2
_geom_angle_atom_site_label_3
_geom_angle
C1A O6 C14 111.37(11)
C21 C23 C20 120.64(19)
C10 C9 C8 119.4(2)
C17 C20 C23 119.73(18)
C21 C19 C1 120.56(19)
C23 C21 C19 119.53(18)
C10 C11 C12 121.30(19)
C9 C10 C11 120.4(2)
C20 C17 C14 121.95(14)
C1 C17 C20 119.55(15)
C1 C17 C14 118.40(13)
C6 C5 C4 119.80(17)
C3 C6 C5 120.26(18)
C19 C1 C17 119.97(17)
C12 C7 C8 120.88(19)
C9 C8 C7 120.4(2)
O6 C14 C17 109.63(11)
O6 C14 C13 109.21(11)
O6 C14 C22 104.23(11)
C17 C14 C13 109.39(11)
C17 C14 C22 112.38(12)
C22 C14 C13 111.85(12)
C5 C4 C13 123.59(15)
C16 C4 C5 119.00(16)
C16 C4 C13 117.41(15)
C11 C12 C15 119.24(15)
C7 C12 C11 117.54(17)
C7 C12 C15 123.19(15)
O1 C13 C14 118.56(14)
O1 C13 C4 121.02(14)
C4 C13 C14 120.41(12)
C15 C22 C14 104.04(11)
C3 C2 C16 119.62(19)
C2 C3 C6 120.46(18)
C12 C15 C18 111.45(13)
C12 C15 C22 112.43(13)
C22 C15 C18 112.61(14)
C1A C15 C18 108.10(14)
C1A C15 C12 109.99(13)
C1A C15 C22 101.72(11)
C2 C16 C4 120.82(18)
O6 C1A C15 111.10(12)
O9 C1A O6 121.03(14)
O9 C1A C15 127.86(14)

loop_
_geom_bond_atom_site_label_1
_geom_bond_atom_site_label_2
_geom_bond_distance
O1 C13 1.2065(18)
O6 C14 1.4468(16)
O6 C1A 1.3510(19)
O9 C1A 1.196(2)
C23 C20 1.387(3)
C23 C21 1.373(3)
C18 C15 1.538(2)
C9 C10 1.358(4)
C9 C8 1.373(4)
C20 C17 1.385(2)
C19 C21 1.376(3)
C19 C1 1.383(3)
C11 C10 1.380(3)
C11 C12 1.385(2)
C17 C1 1.383(2)
C17 C14 1.521(2)
C5 C6 1.385(3)
C5 C4 1.393(2)
C6 C3 1.377(3)
C7 C8 1.384(3)
C7 C12 1.381(2)
C14 C13 1.551(2)
C14 C22 1.5413(19)
C4 C13 1.493(2)
C4 C16 1.385(2)
C12 C15 1.528(2)
C22 C15 1.538(2)
C2 C3 1.371(3)
C2 C16 1.384(3)
C15 C1A 1.519(2)
